data_4321058
loop_
_publ_author_name
'Mingming Miao'
'Michael W. Willer'
'R. H. Holm'

_publ_contact_author R.H.Holm
_publ_contact_author_address
;
    Dept. of Chemistry and Chemical Biology
    Harvard University
    Cambridge, MA 02138
    USA
;
_publ_contact_author_email holm@chemistry.harvard.edu
_publ_section_title
;
 Oxo/Sulfidotungstate(VI) as Precursors to WVIO2, WVIOS, and WVIS2
 Complexes and WIV-Dithiolene Chelate Rings
;
_journal_name_full 'Inorganic Chemistry'
_journal_page_first 2843
_journal_page_last 2849
_journal_paper_doi 10.1021/ic000047l
_journal_volume 39
_journal_year 2000
_chemical_formula_sum 'C52 H46 N2 O4 Si2 W'
_chemical_formula_weight 1002.94
_chemical_name_systematic
;
  [WO2(OSiPh3)2(Me4phen)]
;
_space_group_IT_number 15
_symmetry_cell_setting monoclinic
_symmetry_space_group_name_Hall '-C 2yc'
_symmetry_space_group_name_H-M 'C 1 2/c 1'
_atom_sites_solution_hydrogens geom
_atom_sites_solution_primary direct
_atom_sites_solution_secondary difmap
_audit_creation_method SHELXL-97
_cell_angle_alpha 90.00
_cell_angle_beta 96.649(11)
_cell_angle_gamma 90.00
_cell_formula_units_Z 4
_cell_length_a 27.119(4)
_cell_length_b 10.0167(13)
_cell_length_c 16.5471(13)
_cell_measurement_temperature 213(2)
_cell_volume 4464.7(9)
_computing_structure_refinement 'SHELXL-97 (Sheldrick, 1997)'
_computing_structure_solution 'SHELXS-97 (Sheldrick, 1990)'
_diffrn_ambient_temperature 213(2)
_diffrn_measured_fraction_theta_full 0.977
_diffrn_measured_fraction_theta_max 0.977
_diffrn_radiation_monochromator graphite
_diffrn_radiation_source 'fine-focus sealed tube'
_diffrn_radiation_type MoK\a
_diffrn_radiation_wavelength 0.71073
_diffrn_reflns_av_R_equivalents 0.0334
_diffrn_reflns_av_sigmaI/netI 0.0335
_diffrn_reflns_limit_h_max 36
_diffrn_reflns_limit_h_min -22
_diffrn_reflns_limit_k_max 13
_diffrn_reflns_limit_k_min -10
_diffrn_reflns_limit_l_max 21
_diffrn_reflns_limit_l_min -21
_diffrn_reflns_number 14510
_diffrn_reflns_theta_full 28.31
_diffrn_reflns_theta_max 28.31
_diffrn_reflns_theta_min 1.51
_exptl_absorpt_coefficient_mu 2.689
_exptl_absorpt_correction_type sadabs
_exptl_crystal_colour colorless
_exptl_crystal_density_diffrn 1.492
_exptl_crystal_description prism
_exptl_crystal_F_000 2024
_exptl_crystal_size_max 0.30
_exptl_crystal_size_mid 0.10
_exptl_crystal_size_min 0.10
_refine_diff_density_max 1.619
_refine_diff_density_min -2.387
_refine_diff_density_rms 0.116
_refine_ls_extinction_method none
_refine_ls_goodness_of_fit_ref 1.053
_refine_ls_hydrogen_treatment mixed
_refine_ls_matrix_type full
_refine_ls_number_parameters 276
_refine_ls_number_reflns 5428
_refine_ls_number_restraints 0
_refine_ls_restrained_S_all 1.053
_refine_ls_R_factor_all 0.0354
_refine_ls_R_factor_gt 0.0309
_refine_ls_shift/su_max 0.000
_refine_ls_shift/su_mean 0.000
_refine_ls_structure_factor_coef Fsqd
_refine_ls_weighting_details 'calc w=1/[\s^2^(Fo^2^)+(0.0522P)^2^+2.2969P] where P=(Fo^2^+2Fc^2^)/3'
_refine_ls_weighting_scheme calc
_refine_ls_wR_factor_gt 0.0767
_refine_ls_wR_factor_ref 0.0799
_reflns_number_gt 4984
_reflns_number_total 5428
_reflns_threshold_expression >2sigma(I)
_cod_data_source_file ic000047l_1.cif
_cod_data_source_block compound_1
_cod_original_cell_volume 4464.7(10)
_cod_database_code 4321058

loop_
_symmetry_equiv_pos_as_xyz
'x, y, z'
'-x, y, -z+1/2'
'x+1/2, y+1/2, z'
'-x+1/2, y+1/2, -z+1/2'
'-x, -y, -z'
'x, -y, z-1/2'
'-x+1/2, -y+1/2, -z'
'x+1/2, -y+1/2, z-1/2'

loop_
_atom_site_label
_atom_site_type_symbol
_atom_site_fract_x
_atom_site_fract_y
_atom_site_fract_z
_atom_site_U_iso_or_equiv
_atom_site_adp_type
_atom_site_occupancy
_atom_site_symmetry_multiplicity
_atom_site_calc_flag
_atom_site_refinement_flags
_atom_site_disorder_assembly
_atom_site_disorder_group
W1 W 0.0000 0.038214(15) 0.7500 0.02314(6) Uani 1 2 d S . .
O1 O 0.02059(8) 0.1420(2) 0.83074(13) 0.0326(5) Uani 1 1 d . . .
O2 O -0.06374(8) -0.0069(2) 0.78305(15) 0.0302(4) Uani 1 1 d . . .
Si1 Si -0.12344(3) -0.02329(8) 0.77740(5) 0.02708(17) Uani 1 1 d . . .
N1 N -0.01846(9) -0.1517(3) 0.67186(16) 0.0287(5) Uani 1 1 d . . .
C1 C -0.03661(12) -0.1496(3) 0.59347(19) 0.0341(7) Uani 1 1 d . . .
H1B H -0.0417 -0.0659 0.5681 0.041 Uiso 1 1 calc R . .
C2 C -0.04863(13) -0.2637(4) 0.5464(2) 0.0402(8) Uani 1 1 d . . .
C3 C -0.04161(13) -0.3871(4) 0.5829(2) 0.0418(8) Uani 1 1 d . . .
C4 C -0.02089(13) -0.3930(3) 0.6662(2) 0.0388(7) Uani 1 1 d . . .
C5 C -0.01046(12) -0.2735(3) 0.7075(2) 0.0320(7) Uani 1 1 d . . .
C6 C -0.00988(17) -0.5159(4) 0.7117(3) 0.0508(11) Uani 1 1 d . . .
H6A H -0.0177 -0.5996 0.6850 0.061 Uiso 1 1 d R . .
C7 C -0.0572(2) -0.5129(5) 0.5377(4) 0.0647(14) Uani 1 1 d . . .
H7A H -0.0703 -0.4912 0.4822 0.097 Uiso 1 1 calc R . .
H7B H -0.0826 -0.5575 0.5644 0.097 Uiso 1 1 calc R . .
H7C H -0.0287 -0.5715 0.5372 0.097 Uiso 1 1 calc R . .
C8 C -0.06899(17) -0.2448(5) 0.4580(2) 0.0542(10) Uani 1 1 d . . .
H8A H -0.0760 -0.3313 0.4329 0.081 Uiso 1 1 calc R . .
H8B H -0.0447 -0.1983 0.4298 0.081 Uiso 1 1 calc R . .
H8C H -0.0993 -0.1927 0.4547 0.081 Uiso 1 1 calc R . .
C9 C -0.14905(11) -0.1164(3) 0.68400(18) 0.0306(6) Uani 1 1 d . . .
C10 C -0.16890(16) -0.0505(4) 0.6133(2) 0.0426(8) Uani 1 1 d . . .
H10A H -0.1703 0.0432 0.6132 0.051 Uiso 1 1 calc R . .
C11 C -0.18654(16) -0.1193(5) 0.5433(2) 0.0538(10) Uani 1 1 d . . .
H11A H -0.1993 -0.0721 0.4964 0.065 Uiso 1 1 calc R . .
C12 C -0.18544(16) -0.2564(5) 0.5424(2) 0.0540(11) Uani 1 1 d . . .
H12A H -0.1976 -0.3033 0.4950 0.065 Uiso 1 1 calc R . .
C13 C -0.16617(15) -0.3258(4) 0.6120(2) 0.0484(9) Uani 1 1 d . . .
H13A H -0.1656 -0.4196 0.6120 0.058 Uiso 1 1 calc R . .
C14 C -0.14782(14) -0.2554(4) 0.6815(2) 0.0394(7) Uani 1 1 d . . .
H14A H -0.1343 -0.3028 0.7279 0.047 Uiso 1 1 calc R . .
C15 C -0.15051(12) 0.1484(3) 0.77816(18) 0.0312(6) Uani 1 1 d . . .
C16 C -0.12414(14) 0.2568(4) 0.7540(2) 0.0431(8) Uani 1 1 d . . .
H16A H -0.0936 0.2422 0.7337 0.052 Uiso 1 1 calc R . .
C17 C -0.14160(16) 0.3866(4) 0.7591(3) 0.0533(10) Uani 1 1 d . . .
H17A H -0.1228 0.4585 0.7427 0.064 Uiso 1 1 calc R . .
C18 C -0.18676(17) 0.4101(4) 0.7884(3) 0.0532(10) Uani 1 1 d . . .
H18A H -0.1985 0.4978 0.7925 0.064 Uiso 1 1 calc R . .
C19 C -0.21419(14) 0.3037(4) 0.8114(2) 0.0480(9) Uani 1 1 d . . .
H19A H -0.2450 0.3186 0.8306 0.058 Uiso 1 1 calc R . .
C20 C -0.19633(13) 0.1745(4) 0.8063(2) 0.0403(8) Uani 1 1 d . . .
H20A H -0.2154 0.1028 0.8222 0.048 Uiso 1 1 calc R . .
C21 C -0.13848(12) -0.1209(3) 0.86793(18) 0.0304(6) Uani 1 1 d . . .
C22 C -0.18453(14) -0.1830(4) 0.8693(2) 0.0404(8) Uani 1 1 d . . .
H22A H -0.2083 -0.1777 0.8233 0.049 Uiso 1 1 calc R . .
C23 C -0.19579(16) -0.2527(4) 0.9378(2) 0.0474(9) Uani 1 1 d . . .
H23A H -0.2266 -0.2959 0.9373 0.057 Uiso 1 1 calc R . .
C24 C -0.16170(17) -0.2584(4) 1.0063(2) 0.0479(9) Uani 1 1 d . . .
H24A H -0.1696 -0.3040 1.0527 0.058 Uiso 1 1 calc R . .
C25 C -0.11610(16) -0.1974(4) 1.0071(2) 0.0443(8) Uani 1 1 d . . .
H25A H -0.0929 -0.2013 1.0540 0.053 Uiso 1 1 calc R . .
C26 C -0.10452(13) -0.1300(3) 0.9382(2) 0.0353(7) Uani 1 1 d . . .
H26A H -0.0732 -0.0896 0.9388 0.042 Uiso 1 1 calc R . .

loop_
_atom_site_aniso_label
_atom_site_aniso_U_11
_atom_site_aniso_U_22
_atom_site_aniso_U_33
_atom_site_aniso_U_23
_atom_site_aniso_U_13
_atom_site_aniso_U_12
W1 0.02046(9) 0.01961(9) 0.02885(9) 0.000 0.00071(6) 0.000
O1 0.0294(11) 0.0305(11) 0.0369(11) -0.0023(9) -0.0001(9) -0.0066(9)
O2 0.0243(11) 0.0256(10) 0.0414(11) -0.0009(9) 0.0062(9) -0.0003(9)
Si1 0.0216(4) 0.0286(4) 0.0310(4) 0.0011(3) 0.0030(3) -0.0010(3)
N1 0.0255(12) 0.0237(12) 0.0375(12) -0.0017(10) 0.0063(10) 0.0006(10)
C1 0.0297(15) 0.0346(16) 0.0378(15) -0.0056(13) 0.0034(13) -0.0045(13)
C2 0.0328(16) 0.0441(19) 0.0445(18) -0.0155(15) 0.0084(15) -0.0067(15)
C3 0.0331(17) 0.0349(17) 0.059(2) -0.0213(16) 0.0132(16) -0.0074(15)
C4 0.0330(16) 0.0274(15) 0.058(2) -0.0093(15) 0.0135(15) -0.0037(14)
C5 0.0274(15) 0.0223(14) 0.0476(17) -0.0033(12) 0.0108(14) -0.0001(12)
C6 0.049(2) 0.0202(15) 0.088(3) -0.0110(16) 0.030(2) -0.0044(15)
C7 0.054(3) 0.052(2) 0.090(4) -0.036(3) 0.014(3) -0.015(2)
C8 0.054(2) 0.063(3) 0.0444(19) -0.0197(19) 0.0025(18) -0.009(2)
C9 0.0242(13) 0.0367(16) 0.0308(13) 0.0004(13) 0.0034(11) -0.0056(13)
C10 0.043(2) 0.045(2) 0.0391(17) 0.0110(15) 0.0000(16) -0.0108(16)
C11 0.051(2) 0.075(3) 0.0337(16) 0.0088(19) -0.0029(16) -0.013(2)
C12 0.042(2) 0.082(3) 0.0375(17) -0.016(2) 0.0011(16) -0.012(2)
C13 0.049(2) 0.045(2) 0.050(2) -0.0159(17) 0.0043(18) -0.0009(18)
C14 0.0384(18) 0.0418(18) 0.0373(16) -0.0018(14) 0.0022(14) 0.0015(15)
C15 0.0271(14) 0.0363(16) 0.0293(13) 0.0003(12) 0.0000(12) 0.0045(13)
C16 0.0379(19) 0.0383(18) 0.055(2) 0.0054(16) 0.0135(16) 0.0082(15)
C17 0.049(2) 0.0350(19) 0.076(3) 0.0080(19) 0.010(2) 0.0084(18)
C18 0.052(2) 0.042(2) 0.065(2) -0.0004(19) 0.005(2) 0.0198(19)
C19 0.0367(19) 0.059(2) 0.0479(19) -0.0010(18) 0.0048(16) 0.0194(18)
C20 0.0280(16) 0.048(2) 0.0446(17) 0.0036(16) 0.0048(14) 0.0053(15)
C21 0.0307(15) 0.0282(14) 0.0327(13) 0.0009(12) 0.0054(12) -0.0003(13)
C22 0.0362(18) 0.049(2) 0.0373(16) -0.0014(15) 0.0079(14) -0.0084(16)
C23 0.049(2) 0.046(2) 0.050(2) 0.0001(17) 0.0196(18) -0.0086(18)
C24 0.070(3) 0.0350(18) 0.0420(18) 0.0078(15) 0.0216(19) 0.0047(18)
C25 0.058(2) 0.0368(18) 0.0369(16) 0.0034(14) -0.0002(16) 0.0113(17)
C26 0.0342(16) 0.0312(15) 0.0397(15) 0.0017(13) 0.0006(13) 0.0036(13)

loop_
_atom_type_symbol
_atom_type_description
_atom_type_scat_dispersion_real
_atom_type_scat_dispersion_imag
_atom_type_scat_source
C C 0.0033 0.0016 'International Tables Vol C Tables 4.2.6.8 and 6.1.1.4'
H H 0.0000 0.0000 'International Tables Vol C Tables 4.2.6.8 and 6.1.1.4'
N N 0.0061 0.0033 'International Tables Vol C Tables 4.2.6.8 and 6.1.1.4'
O O 0.0106 0.0060 'International Tables Vol C Tables 4.2.6.8 and 6.1.1.4'
Si Si 0.0817 0.0704 'International Tables Vol C Tables 4.2.6.8 and 6.1.1.4'
W W -0.8490 6.8722 'International Tables Vol C Tables 4.2.6.8 and 6.1.1.4'

loop_
_geom_angle_atom_site_label_1
_geom_angle_atom_site_label_2
_geom_angle_atom_site_label_3
_geom_angle
_geom_angle_site_symmetry_1
_geom_angle_site_symmetry_3
_geom_angle_publ_flag
O1 W1 O1 106.32(15) . 2_556 ?
O1 W1 O2 98.13(10) . . ?
O1 W1 O2 98.05(10) 2_556 . ?
O1 W1 O2 98.05(10) . 2_556 ?
O1 W1 O2 98.13(10) 2_556 2_556 ?
O2 W1 O2 152.86(14) . 2_556 ?
O1 W1 N1 161.79(10) . . ?
O1 W1 N1 91.87(10) 2_556 . ?
O2 W1 N1 79.81(9) . . ?
O2 W1 N1 78.02(9) 2_556 . ?
O1 W1 N1 91.87(10) . 2_556 ?
O1 W1 N1 161.79(10) 2_556 2_556 ?
O2 W1 N1 78.02(9) . 2_556 ?
O2 W1 N1 79.81(9) 2_556 2_556 ?
N1 W1 N1 69.96(13) . 2_556 ?
Si1 O2 W1 158.68(16) . . ?
O2 Si1 C9 111.82(13) . . ?
O2 Si1 C15 107.28(14) . . ?
C9 Si1 C15 110.84(14) . . ?
O2 Si1 C21 108.40(14) . . ?
C9 Si1 C21 107.84(14) . . ?
C15 Si1 C21 110.66(14) . . ?
C1 N1 C5 117.3(3) . . ?
C1 N1 W1 124.0(2) . . ?
C5 N1 W1 118.7(2) . . ?
N1 C1 C2 124.3(3) . . ?
C3 C2 C1 118.5(3) . . ?
C3 C2 C8 123.4(3) . . ?
C1 C2 C8 118.1(3) . . ?
C2 C3 C4 118.6(3) . . ?
C2 C3 C7 121.2(4) . . ?
C4 C3 C7 120.1(4) . . ?
C5 C4 C3 118.2(3) . . ?
C5 C4 C6 117.1(4) . . ?
C3 C4 C6 124.6(3) . . ?
N1 C5 C4 123.1(3) . . ?
N1 C5 C5 116.33(18) . 2_556 ?
C4 C5 C5 120.6(2) . 2_556 ?
C6 C6 C4 122.3(2) 2_556 . ?
C14 C9 C10 117.1(3) . . ?
C14 C9 Si1 121.0(2) . . ?
C10 C9 Si1 121.9(3) . . ?
C11 C10 C9 121.9(4) . . ?
C12 C11 C10 120.0(4) . . ?
C11 C12 C13 119.7(4) . . ?
C14 C13 C12 119.7(4) . . ?
C13 C14 C9 121.5(3) . . ?
C16 C15 C20 117.2(3) . . ?
C16 C15 Si1 120.2(2) . . ?
C20 C15 Si1 122.5(3) . . ?
C15 C16 C17 121.7(3) . . ?
C18 C17 C16 120.0(4) . . ?
C19 C18 C17 119.4(4) . . ?
C18 C19 C20 120.1(4) . . ?
C19 C20 C15 121.6(4) . . ?
C22 C21 C26 117.5(3) . . ?
C22 C21 Si1 121.5(2) . . ?
C26 C21 Si1 121.0(2) . . ?
C23 C22 C21 121.0(3) . . ?
C24 C23 C22 120.0(4) . . ?
C25 C24 C23 120.4(3) . . ?
C24 C25 C26 119.6(3) . . ?
C25 C26 C21 121.5(3) . . ?

loop_
_geom_bond_atom_site_label_1
_geom_bond_atom_site_label_2
_geom_bond_distance
_geom_bond_site_symmetry_2
_geom_bond_publ_flag
W1 O1 1.733(2) . ?
W1 O1 1.733(2) 2_556 ?
W1 O2 1.926(2) . ?
W1 O2 1.926(2) 2_556 ?
W1 N1 2.322(3) . ?
W1 N1 2.322(3) 2_556 ?
O2 Si1 1.619(2) . ?
Si1 C9 1.869(3) . ?
Si1 C15 1.871(3) . ?
Si1 C21 1.873(3) . ?
N1 C1 1.333(4) . ?
N1 C5 1.361(4) . ?
C1 C2 1.400(5) . ?
C2 C3 1.379(6) . ?
C2 C8 1.514(5) . ?
C3 C4 1.429(5) . ?
C3 C7 1.501(5) . ?
C4 C5 1.391(4) . ?
C4 C6 1.456(6) . ?
C5 C5 1.455(7) 2_556 ?
C6 C6 1.317(10) 2_556 ?
C9 C14 1.394(5) . ?
C9 C10 1.396(5) . ?
C10 C11 1.384(6) . ?
C11 C12 1.374(7) . ?
C12 C13 1.394(6) . ?
C13 C14 1.391(5) . ?
C15 C16 1.384(5) . ?
C15 C20 1.401(4) . ?
C16 C17 1.389(5) . ?
C17 C18 1.388(6) . ?
C18 C19 1.379(6) . ?
C19 C20 1.387(6) . ?
C21 C22 1.397(5) . ?
C21 C26 1.400(4) . ?
C22 C23 1.396(5) . ?
C23 C24 1.378(6) . ?
C24 C25 1.378(6) . ?
C25 C26 1.393(5) . ?
